data_7225247
loop_
_publ_author_name
'Greatorex, Sam'
'Halcrow, Malcolm A.'

_publ_section_title
;
 Highly porous hydrogen-bond networks from a triptycene-based catechol
;
_journal_issue 25
_journal_name_full CrystEngComm
_journal_page_first 4695
_journal_paper_doi 10.1039/C6CE00966B
_journal_volume 18
_journal_year 2016
_chemical_formula_moiety 'C22 H18 O6, (C4 H8 O2)'
_chemical_formula_sum 'C26 H26 O8'
_chemical_formula_weight 466.47
_chemical_name_systematic '9,10-Dimethyl-2,3,6,7,14,15-hexa-hydroxytriptycene ethyl acetate solvate'
_space_group_IT_number 2
_symmetry_cell_setting triclinic
_symmetry_space_group_name_Hall '-P 1'
_symmetry_space_group_name_H-M 'P -1'
_atom_sites_solution_hydrogens geom
_atom_sites_solution_primary direct
_atom_sites_solution_secondary difmap
_audit_creation_method SHELXL-97
_audit_update_record
;
2016-05-16 deposited with the CCDC.
2016-05-16 downloaded from the CCDC.
;
_cell_angle_alpha 84.071(5)
_cell_angle_beta 85.136(4)
_cell_angle_gamma 82.927(5)
_cell_formula_units_Z 2
_cell_length_a 8.8058(5)
_cell_length_b 9.1775(6)
_cell_length_c 14.0128(8)
_cell_measurement_reflns_used 4209
_cell_measurement_temperature 120(2)
_cell_measurement_theta_max 73.67
_cell_measurement_theta_min 3.14
_cell_volume 1114.83(12)
_computing_cell_refinement 'CrysAlisPro, Agilent Technologies'
_computing_data_collection 'CrysAlisPro, Agilent Technologies'
_computing_data_reduction 'CrysAlisPro, Agilent Technologies'
_computing_molecular_graphics 'XSEED (Barbour, 2001)'
_computing_publication_material 'local program'
_computing_structure_refinement 'SHELXL-97 (Sheldrick, 1997)'
_computing_structure_solution 'SHELXS-97 (Sheldrick, 1990)'
_diffrn_ambient_temperature 120(2)
_diffrn_detector_area_resol_mean 5.3095
_diffrn_measured_fraction_theta_full 0.947
_diffrn_measured_fraction_theta_max 0.931
_diffrn_measurement_device_type 'SuperNova, Dual, Cu at zero, Atlas'
_diffrn_measurement_method '\w scans'
_diffrn_radiation_monochromator mirror
_diffrn_radiation_source 'SuperNova (Cu) X-ray Source'
_diffrn_radiation_type CuK\a
_diffrn_radiation_wavelength 1.54184
_diffrn_reflns_av_R_equivalents 0.0566
_diffrn_reflns_av_sigmaI/netI 0.0628
_diffrn_reflns_limit_h_max 8
_diffrn_reflns_limit_h_min -10
_diffrn_reflns_limit_k_max 11
_diffrn_reflns_limit_k_min -10
_diffrn_reflns_limit_l_max 17
_diffrn_reflns_limit_l_min -16
_diffrn_reflns_number 8449
_diffrn_reflns_theta_full 72.00
_diffrn_reflns_theta_max 73.88
_diffrn_reflns_theta_min 3.18
_diffrn_standards_decay_% 0
_diffrn_standards_interval_count 0
_diffrn_standards_interval_time 0
_diffrn_standards_number 0
_exptl_absorpt_coefficient_mu 0.859
_exptl_absorpt_correction_T_max 1.000
_exptl_absorpt_correction_T_min 0.967
_exptl_absorpt_correction_type multi-scan
_exptl_absorpt_process_details
; 
CrysAlisPro, Agilent Technologies,
Version 1.171.36.24 (release 03-12-2012 CrysAlis171 .NET)
Empirical absorption correction using spherical harmonics,
 implemented in SCALE3 ABSPACK scaling algorithm.
;
_exptl_crystal_colour red
_exptl_crystal_density_diffrn 1.390
_exptl_crystal_density_method 'not measured'
_exptl_crystal_description 'rectangular prism'
_exptl_crystal_F_000 492
_exptl_crystal_recrystallization_method 'Re-crystallisation from solvent'
_exptl_crystal_size_max 0.18
_exptl_crystal_size_mid 0.16
_exptl_crystal_size_min 0.10
_refine_diff_density_max 0.460
_refine_diff_density_min -0.354
_refine_diff_density_rms 0.082
_refine_ls_extinction_method none
_refine_ls_goodness_of_fit_ref 1.042
_refine_ls_hydrogen_treatment mixed
_refine_ls_matrix_type full
_refine_ls_number_parameters 341
_refine_ls_number_reflns 4205
_refine_ls_number_restraints 7
_refine_ls_restrained_S_all 1.042
_refine_ls_R_factor_all 0.0719
_refine_ls_R_factor_gt 0.0622
_refine_ls_shift/su_max 0.001
_refine_ls_shift/su_mean 0.000
_refine_ls_structure_factor_coef Fsqd
_refine_ls_weighting_details 'calc w=1/[\s^2^(Fo^2^)+(0.1194P)^2^+0.4819P] where P=(Fo^2^+2Fc^2^)/3'
_refine_ls_weighting_scheme calc
_refine_ls_wR_factor_gt 0.1760
_refine_ls_wR_factor_ref 0.1941
_reflns_number_gt 3509
_reflns_number_total 4205
_reflns_threshold_expression >2sigma(I)
_cod_data_source_file c6ce00966b2.cif
_cod_data_source_block sg005-2
_cod_depositor_comments 'Adding full bibliography for 7225245--7225251.cif.'
_cod_database_code 7225247
_solvent_exptl_crystal_recrystallization_method 'ethyl acetate-pentane'

loop_
_symmetry_equiv_pos_as_xyz
'x, y, z'
'-x, -y, -z'

loop_
_atom_site_label
_atom_site_type_symbol
_atom_site_fract_x
_atom_site_fract_y
_atom_site_fract_z
_atom_site_U_iso_or_equiv
_atom_site_adp_type
_atom_site_occupancy
_atom_site_symmetry_multiplicity
_atom_site_calc_flag
_atom_site_refinement_flags
_atom_site_disorder_assembly
_atom_site_disorder_group
C1 C 0.2661(2) 0.6522(2) 0.74010(13) 0.0160(4) Uani 1 1 d . A .
C2 C 0.1912(2) 0.7927(2) 0.72465(14) 0.0184(4) Uani 1 1 d . . .
H2 H 0.1845 0.8591 0.7729 0.022 Uiso 1 1 calc R . .
C3 C 0.1253(2) 0.8365(2) 0.63760(15) 0.0205(4) Uani 1 1 d . . .
C4 C 0.1319(2) 0.7380(2) 0.56766(14) 0.0203(4) Uani 1 1 d . . .
C5 C 0.2080(2) 0.5967(2) 0.58285(14) 0.0181(4) Uani 1 1 d . . .
H5 H 0.2135 0.5300 0.5348 0.022 Uiso 1 1 calc R . .
C6 C 0.2758(2) 0.5539(2) 0.66823(14) 0.0163(4) Uani 1 1 d . . .
H24 H 0.942(3) 0.328(3) 0.6228(17) 0.024 Uiso 1 1 d D . .
O7 O 0.0533(2) 0.97668(17) 0.61631(11) 0.0275(4) Uani 1 1 d D . .
H7 H -0.015(3) 1.008(4) 0.662(2) 0.041 Uiso 1 1 d D . .
O8 O 0.0621(2) 0.77642(18) 0.48348(11) 0.0285(4) Uani 1 1 d D . .
H8 H 0.021(4) 0.866(2) 0.483(2) 0.043 Uiso 1 1 d D . .
C9 C 0.2740(2) 0.4437(2) 0.86266(14) 0.0160(4) Uani 1 1 d . A .
C10 C 0.2021(2) 0.4075(2) 0.95231(14) 0.0182(4) Uani 1 1 d . . .
H10 H 0.1948 0.4736 1.0008 0.022 Uiso 1 1 calc R . .
C11 C 0.1402(2) 0.2735(2) 0.97138(15) 0.0230(5) Uani 1 1 d . A .
C12 C 0.1480(3) 0.1776(3) 0.89941(16) 0.0271(5) Uani 1 1 d . . .
C13 C 0.2190(3) 0.2145(2) 0.80943(15) 0.0225(4) Uani 1 1 d . A .
H13 H 0.2240 0.1494 0.7605 0.027 Uiso 1 1 calc R . .
C14 C 0.2829(2) 0.3469(2) 0.79073(14) 0.0171(4) Uani 1 1 d . . .
O15 O 0.0706(2) 0.22883(19) 1.05895(11) 0.0308(4) Uani 1 1 d D . .
H15 H 0.075(4) 0.301(3) 1.096(2) 0.046 Uiso 1 1 d D . .
O16A O 0.0645(10) 0.0606(12) 0.9217(8) 0.0297(17) Uani 0.50 1 d PD A 1
H16A H 0.004(7) 0.058(8) 0.874(4) 0.045 Uiso 0.50 1 d PD B 1
O16B O 0.1103(10) 0.0324(10) 0.9117(8) 0.0294(18) Uani 0.50 1 d PD A 2
H16B H 0.044(7) 0.020(9) 0.963(4) 0.044 Uiso 0.50 1 d PD C 2
C17 C 0.5112(2) 0.5349(2) 0.79250(13) 0.0158(4) Uani 1 1 d . A .
C18 C 0.6437(2) 0.5798(2) 0.82109(14) 0.0184(4) Uani 1 1 d . . .
H18 H 0.6382 0.6455 0.8698 0.022 Uiso 1 1 calc R . .
C19 C 0.7845(2) 0.5276(2) 0.77764(15) 0.0207(4) Uani 1 1 d . . .
C20 C 0.7945(2) 0.4317(2) 0.70592(15) 0.0206(4) Uani 1 1 d . . .
C21 C 0.6608(2) 0.3863(2) 0.67729(14) 0.0189(4) Uani 1 1 d . A .
H21 H 0.6664 0.3208 0.6285 0.023 Uiso 1 1 calc R . .
C22 C 0.5200(2) 0.4379(2) 0.72076(14) 0.0166(4) Uani 1 1 d . . .
O23 O 0.91637(17) 0.5734(2) 0.80564(12) 0.0295(4) Uani 1 1 d D . .
H23 H 0.988(3) 0.517(3) 0.774(2) 0.044 Uiso 1 1 d D . .
O24 O 0.93890(17) 0.3894(2) 0.66784(11) 0.0276(4) Uani 1 1 d D . .
C25 C 0.3466(2) 0.5865(2) 0.83074(14) 0.0158(4) Uani 1 1 d . . .
C26 C 0.3389(2) 0.6923(2) 0.90822(14) 0.0180(4) Uani 1 1 d . A .
H26A H 0.2313 0.7224 0.9285 0.027 Uiso 1 1 calc R . .
H26B H 0.3884 0.7795 0.8825 0.027 Uiso 1 1 calc R . .
H26C H 0.3919 0.6431 0.9636 0.027 Uiso 1 1 calc R . .
C27 C 0.3627(2) 0.4026(2) 0.69481(13) 0.0159(4) Uani 1 1 d . A .
C28 C 0.3726(2) 0.2974(2) 0.61710(14) 0.0194(4) Uani 1 1 d . . .
H28A H 0.2691 0.2778 0.6055 0.029 Uiso 1 1 calc R A .
H28B H 0.4334 0.2046 0.6380 0.029 Uiso 1 1 calc R . .
H28C H 0.4217 0.3418 0.5576 0.029 Uiso 1 1 calc R . .
C29 C -0.3427(4) 1.0985(4) 0.8877(2) 0.0524(8) Uani 1 1 d . . .
H29A H -0.2883 1.1786 0.9039 0.079 Uiso 1 1 calc R . .
H29B H -0.3376 1.0188 0.9400 0.079 Uiso 1 1 calc R . .
H29C H -0.4502 1.1358 0.8788 0.079 Uiso 1 1 calc R . .
C30 C -0.2695(3) 1.0413(3) 0.79706(19) 0.0352(6) Uani 1 1 d . . .
O31 O -0.1371(2) 1.0519(2) 0.76800(15) 0.0439(5) Uani 1 1 d . . .
O32 O -0.3654(2) 0.9816(2) 0.74885(14) 0.0410(5) Uani 1 1 d . . .
C33 C -0.3064(4) 0.9262(3) 0.65847(19) 0.0383(6) Uani 1 1 d . . .
H33A H -0.2207 0.8472 0.6691 0.046 Uiso 1 1 calc R . .
H33B H -0.2676 1.0065 0.6140 0.046 Uiso 1 1 calc R . .
C34 C -0.4341(4) 0.8669(3) 0.6162(2) 0.0427(7) Uani 1 1 d . . .
H34A H -0.5210 0.9441 0.6100 0.064 Uiso 1 1 calc R . .
H34B H -0.4663 0.7825 0.6583 0.064 Uiso 1 1 calc R . .
H34C H -0.3984 0.8354 0.5526 0.064 Uiso 1 1 calc R . .

loop_
_atom_site_aniso_label
_atom_site_aniso_U_11
_atom_site_aniso_U_22
_atom_site_aniso_U_33
_atom_site_aniso_U_23
_atom_site_aniso_U_13
_atom_site_aniso_U_12
C1 0.0151(9) 0.0176(9) 0.0150(9) -0.0006(7) -0.0011(7) -0.0014(8)
C2 0.0199(9) 0.0189(9) 0.0162(9) -0.0028(7) -0.0006(7) -0.0005(8)
C3 0.0214(10) 0.0182(9) 0.0199(10) -0.0008(8) -0.0010(7) 0.0049(8)
C4 0.0208(10) 0.0251(10) 0.0138(9) -0.0016(8) -0.0014(7) 0.0026(8)
C5 0.0189(9) 0.0211(9) 0.0141(9) -0.0033(7) -0.0007(7) 0.0000(8)
C6 0.0149(9) 0.0175(9) 0.0164(9) -0.0028(7) 0.0000(7) -0.0013(8)
O7 0.0352(9) 0.0220(8) 0.0215(8) -0.0013(6) -0.0017(6) 0.0109(7)
O8 0.0404(10) 0.0253(8) 0.0176(7) -0.0039(6) -0.0091(6) 0.0115(7)
C9 0.0140(9) 0.0163(9) 0.0177(9) -0.0007(7) -0.0029(7) -0.0009(7)
C10 0.0166(9) 0.0208(10) 0.0178(9) -0.0041(7) -0.0028(7) -0.0022(8)
C11 0.0247(10) 0.0291(11) 0.0163(10) 0.0005(8) -0.0016(8) -0.0096(9)
C12 0.0374(12) 0.0259(11) 0.0212(10) 0.0006(8) -0.0044(9) -0.0172(10)
C13 0.0287(11) 0.0220(10) 0.0186(10) -0.0039(8) -0.0037(8) -0.0077(9)
C14 0.0163(9) 0.0178(9) 0.0173(9) -0.0017(7) -0.0021(7) -0.0016(8)
O15 0.0388(9) 0.0376(9) 0.0191(8) -0.0033(7) 0.0044(6) -0.0206(8)
O16A 0.041(4) 0.031(4) 0.022(3) -0.012(2) 0.005(3) -0.021(3)
O16B 0.052(5) 0.016(3) 0.021(3) -0.0042(19) 0.011(3) -0.015(3)
C17 0.0151(9) 0.0152(9) 0.0162(9) -0.0003(7) -0.0008(7) 0.0006(7)
C18 0.0179(10) 0.0193(9) 0.0179(9) -0.0030(7) -0.0012(7) -0.0013(8)
C19 0.0161(10) 0.0267(10) 0.0203(10) -0.0045(8) -0.0018(7) -0.0041(8)
C20 0.0161(10) 0.0248(10) 0.0192(9) -0.0024(8) 0.0020(7) 0.0020(8)
C21 0.0199(10) 0.0190(9) 0.0175(9) -0.0028(7) -0.0012(7) 0.0000(8)
C22 0.0177(9) 0.0165(9) 0.0150(9) -0.0007(7) -0.0002(7) -0.0007(8)
O23 0.0146(7) 0.0453(10) 0.0312(9) -0.0168(7) 0.0007(6) -0.0045(7)
O24 0.0156(7) 0.0415(10) 0.0265(8) -0.0138(7) 0.0021(6) 0.0001(7)
C25 0.0142(9) 0.0155(9) 0.0171(9) -0.0025(7) 0.0002(7) 0.0000(8)
C26 0.0188(9) 0.0186(9) 0.0169(9) -0.0051(7) -0.0006(7) -0.0014(8)
C27 0.0160(9) 0.0160(9) 0.0157(9) -0.0028(7) -0.0010(7) -0.0002(8)
C28 0.0221(10) 0.0193(9) 0.0175(9) -0.0059(7) -0.0017(7) -0.0011(8)
C29 0.0523(18) 0.070(2) 0.0336(14) -0.0198(14) -0.0017(13) 0.0089(16)
C30 0.0366(14) 0.0366(13) 0.0315(13) -0.0061(10) -0.0050(10) 0.0037(11)
O31 0.0424(11) 0.0467(11) 0.0435(11) -0.0163(9) 0.0021(8) -0.0028(9)
O32 0.0404(10) 0.0508(11) 0.0330(10) -0.0117(8) -0.0033(8) -0.0038(9)
C33 0.0506(16) 0.0373(13) 0.0277(12) -0.0095(10) 0.0018(11) -0.0061(12)
C34 0.0561(18) 0.0381(14) 0.0360(14) -0.0054(11) -0.0028(12) -0.0119(13)

loop_
_atom_type_symbol
_atom_type_description
_atom_type_scat_dispersion_real
_atom_type_scat_dispersion_imag
_atom_type_scat_source
C C 0.0181 0.0091 'International Tables Vol C Tables 4.2.6.8 and 6.1.1.4'
H H 0.0000 0.0000 'International Tables Vol C Tables 4.2.6.8 and 6.1.1.4'
O O 0.0492 0.0322 'International Tables Vol C Tables 4.2.6.8 and 6.1.1.4'

loop_
_geom_angle_atom_site_label_1
_geom_angle_atom_site_label_2
_geom_angle_atom_site_label_3
_geom_angle
C2 C1 C6 120.05(18)
C2 C1 C25 126.42(17)
C6 C1 C25 113.52(17)
C1 C2 C3 119.52(18)
C1 C2 H2 120.2
C3 C2 H2 120.2
O7 C3 C4 117.25(19)
O7 C3 C2 122.47(18)
C4 C3 C2 120.28(19)
O8 C4 C5 118.43(18)
O8 C4 C3 121.29(19)
C5 C4 C3 120.27(19)
C6 C5 C4 119.54(18)
C6 C5 H5 120.2
C4 C5 H5 120.2
C5 C6 C1 120.31(18)
C5 C6 C27 125.26(17)
C1 C6 C27 114.42(17)
C3 O7 H7 114(2)
C4 O8 H8 108(2)
C10 C9 C14 120.02(17)
C10 C9 C25 126.07(17)
C14 C9 C25 113.91(17)
C9 C10 C11 119.97(18)
C9 C10 H10 120.0
C11 C10 H10 120.0
O15 C11 C10 123.18(19)
O15 C11 C12 116.84(19)
C10 C11 C12 119.98(19)
O16A C12 C13 124.8(4)
O16A C12 C11 114.7(4)
C13 C12 C11 120.01(19)
O16A C12 O16B 19.5(5)
C13 C12 O16B 113.3(4)
C11 C12 O16B 126.0(4)
C12 C13 C14 120.10(19)
C12 C13 H13 120.0
C14 C13 H13 120.0
C13 C14 C9 119.91(18)
C13 C14 C27 125.74(17)
C9 C14 C27 114.33(16)
C11 O15 H15 106(2)
C12 O16A H16A 108(5)
C12 O16A H16B 134(7)
H16A O16A H16B 114(8)
C12 O16B H16A 95(4)
C12 O16B H16B 110(5)
H16A O16B H16B 83(6)
C18 C17 C22 120.25(18)
C18 C17 C25 125.58(17)
C22 C17 C25 114.14(17)
C19 C18 C17 119.09(18)
C19 C18 H18 120.5
C17 C18 H18 120.5
O23 C19 C18 119.01(18)
O23 C19 C20 119.86(18)
C18 C19 C20 121.13(18)
O24 C20 C19 115.73(18)
O24 C20 C21 124.57(19)
C19 C20 C21 119.70(19)
C22 C21 C20 119.34(18)
C22 C21 H21 120.3
C20 C21 H21 120.3
C21 C22 C17 120.50(18)
C21 C22 C27 125.49(17)
C17 C22 C27 113.98(17)
C19 O23 H23 101(2)
C20 O24 H24 113.7(19)
C26 C25 C9 114.56(16)
C26 C25 C17 113.53(16)
C9 C25 C17 104.91(15)
C26 C25 C1 114.00(16)
C9 C25 C1 104.59(15)
C17 C25 C1 104.17(15)
C25 C26 H26A 109.5
C25 C26 H26B 109.5
H26A C26 H26B 109.5
C25 C26 H26C 109.5
H26A C26 H26C 109.5
H26B C26 H26C 109.5
C28 C27 C6 114.11(16)
C28 C27 C14 114.24(16)
C6 C27 C14 104.76(15)
C28 C27 C22 113.86(16)
C6 C27 C22 103.94(15)
C14 C27 C22 104.81(15)
C27 C28 H28A 109.5
C27 C28 H28B 109.5
H28A C28 H28B 109.5
C27 C28 H28C 109.5
H28A C28 H28C 109.5
H28B C28 H28C 109.5
C30 C29 H29A 109.5
C30 C29 H29B 109.5
H29A C29 H29B 109.5
C30 C29 H29C 109.5
H29A C29 H29C 109.5
H29B C29 H29C 109.5
O31 C30 O32 122.8(2)
O31 C30 C29 124.0(3)
O32 C30 C29 113.1(2)
C30 O32 C33 117.4(2)
O32 C33 C34 108.2(2)
O32 C33 H33A 110.1
C34 C33 H33A 110.1
O32 C33 H33B 110.1
C34 C33 H33B 110.1
H33A C33 H33B 108.4
C33 C34 H34A 109.5
C33 C34 H34B 109.5
H34A C34 H34B 109.5
C33 C34 H34C 109.5
H34A C34 H34C 109.5
H34B C34 H34C 109.5

loop_
_geom_bond_atom_site_label_1
_geom_bond_atom_site_label_2
_geom_bond_distance
C1 C2 1.378(3)
C1 C6 1.410(3)
C1 C25 1.539(3)
C2 C3 1.395(3)
C2 H2 0.9500
C3 O7 1.378(3)
C3 C4 1.394(3)
C4 O8 1.370(3)
C4 C5 1.389(3)
C5 C6 1.381(3)
C5 H5 0.9500
C6 C27 1.528(3)
O7 H7 0.889(18)
O8 H8 0.859(18)
C9 C10 1.386(3)
C9 C14 1.402(3)
C9 C25 1.537(3)
C10 C11 1.397(3)
C10 H10 0.9500
C11 O15 1.371(3)
C11 C12 1.398(3)
C12 O16A 1.370(10)
C12 C13 1.388(3)
C12 O16B 1.402(10)
C13 C14 1.393(3)
C13 H13 0.9500
C14 C27 1.532(3)
O15 H15 0.891(18)
O16A H16A 0.89(2)
O16A H16B 0.68(5)
O16B H16A 1.10(4)
O16B H16B 0.89(2)
C17 C18 1.387(3)
C17 C22 1.401(3)
C17 C25 1.537(3)
C18 C19 1.387(3)
C18 H18 0.9500
C19 O23 1.382(2)
C19 C20 1.393(3)
C20 O24 1.363(3)
C20 C21 1.399(3)
C21 C22 1.385(3)
C21 H21 0.9500
C22 C27 1.541(3)
O23 H23 0.889(18)
O24 H24 0.883(17)
C25 C26 1.522(2)
C26 H26A 0.9800
C26 H26B 0.9800
C26 H26C 0.9800
C27 C28 1.519(2)
C28 H28A 0.9800
C28 H28B 0.9800
C28 H28C 0.9800
C29 C30 1.490(4)
C29 H29A 0.9800
C29 H29B 0.9800
C29 H29C 0.9800
C30 O31 1.213(4)
C30 O32 1.326(3)
O32 C33 1.445(3)
C33 C34 1.497(4)
C33 H33A 0.9900
C33 H33B 0.9900
C34 H34A 0.9800
C34 H34B 0.9800
C34 H34C 0.9800

loop_
_geom_hbond_atom_site_label_D
_geom_hbond_atom_site_label_H
_geom_hbond_atom_site_label_A
_geom_hbond_distance_DH
_geom_hbond_distance_HA
_geom_hbond_distance_DA
_geom_hbond_angle_DHA
_geom_hbond_site_symmetry_A
O7 H7 O31 0.889(18) 1.804(19) 2.687(3) 171(3) .
O8 H8 O7 0.859(18) 2.26(3) 2.738(2) 115(3) .
O8 H8 O7 0.859(18) 1.99(3) 2.672(2) 136(3) 2_576
O15 H15 O23 0.891(18) 1.90(2) 2.776(2) 169(3) 2_667
O16A H16A O31 0.89(2) 2.03(2) 2.918(11) 179(7) 1_545
O16B H16B O15 0.89(2) 2.49(8) 2.849(9) 104(6) .
O16B H16B O16A 0.89(2) 1.94(3) 2.802(6) 164(8) 2_557
O23 H23 O24 0.889(18) 2.09(3) 2.673(2) 123(3) .
O24 H24 O8 0.883(17) 1.859(18) 2.736(2) 172(3) 2_666
